data_7030013
loop_
_publ_author_name
'Sun, Ying-Ji'
'Huang, Qian-Qian'
'Zhang, Jian-Jun'

_publ_section_title
;
 A series of Ni(II)-flavonolate complexes as structural and functional ES
 (enzyme-substrate) models of the Ni(II)-containing quercetin
 2,3-dioxygenase.
;
_journal_issue 17
_journal_name_full 'Dalton transactions (Cambridge, England : 2003)'
_journal_page_first 6480
_journal_page_last 6489
_journal_paper_doi 10.1039/c3dt53349b
_journal_volume 43
_journal_year 2014
_chemical_formula_sum 'C35 H28 N4 Ni O8'
_chemical_formula_weight 691.32
_chemical_name_systematic
; 
 ? 
;
_space_group_IT_number 4
_symmetry_cell_setting monoclinic
_symmetry_space_group_name_Hall 'P 2yb'
_symmetry_space_group_name_H-M 'P 1 21 1'
_atom_sites_solution_hydrogens geom
_atom_sites_solution_primary direct
_atom_sites_solution_secondary difmap
_audit_creation_method SHELXL-97
_cell_angle_alpha 90.00
_cell_angle_beta 99.292(4)
_cell_angle_gamma 90.00
_cell_formula_units_Z 2
_cell_length_a 8.813(2)
_cell_length_b 17.454(5)
_cell_length_c 11.745(3)
_cell_measurement_temperature 296(2)
_cell_volume 1782.9(8)
_computing_cell_refinement 'Bruker SMART'
_computing_data_collection 'Bruker SMART'
_computing_data_reduction 'Bruker SAINT'
_computing_molecular_graphics 'Bruker SHELXTL'
_computing_publication_material 'Bruker SHELXTL'
_computing_structure_refinement 'SHELXL-97 (Sheldrick, 1997)'
_computing_structure_solution 'SHELXS-97 (Sheldrick, 1990)'
_diffrn_ambient_temperature 296(2)
_diffrn_measured_fraction_theta_full 0.999
_diffrn_measured_fraction_theta_max 0.999
_diffrn_measurement_device_type 'CCD area detector'
_diffrn_measurement_method 'phi and omega scans'
_diffrn_radiation_monochromator graphite
_diffrn_radiation_source 'fine-focus sealed tube'
_diffrn_radiation_type MoK\a
_diffrn_radiation_wavelength 0.71073
_diffrn_reflns_av_R_equivalents 0.0281
_diffrn_reflns_av_sigmaI/netI 0.0709
_diffrn_reflns_limit_h_max 10
_diffrn_reflns_limit_h_min -10
_diffrn_reflns_limit_k_max 19
_diffrn_reflns_limit_k_min -21
_diffrn_reflns_limit_l_max 12
_diffrn_reflns_limit_l_min -14
_diffrn_reflns_number 10703
_diffrn_reflns_theta_full 26.00
_diffrn_reflns_theta_max 26.00
_diffrn_reflns_theta_min 1.76
_exptl_absorpt_coefficient_mu 0.598
_exptl_absorpt_correction_type none
_exptl_crystal_colour yellow-green
_exptl_crystal_density_diffrn 1.288
_exptl_crystal_density_method 'not measured'
_exptl_crystal_description block
_exptl_crystal_F_000 716
_exptl_crystal_size_max 0.25
_exptl_crystal_size_mid 0.20
_exptl_crystal_size_min 0.10
_refine_diff_density_max 0.654
_refine_diff_density_min -0.327
_refine_diff_density_rms 0.094
_refine_ls_abs_structure_details 'Flack H D (1983), Acta Cryst. A39, 876-881'
_refine_ls_abs_structure_Flack 0.05(2)
_refine_ls_extinction_method none
_refine_ls_goodness_of_fit_ref 1.008
_refine_ls_hydrogen_treatment mixed
_refine_ls_matrix_type full
_refine_ls_number_parameters 430
_refine_ls_number_reflns 6644
_refine_ls_number_restraints 73
_refine_ls_restrained_S_all 1.027
_refine_ls_R_factor_all 0.0873
_refine_ls_R_factor_gt 0.0664
_refine_ls_shift/su_max 0.000
_refine_ls_shift/su_mean 0.000
_refine_ls_structure_factor_coef Fsqd
_refine_ls_weighting_details 'calc w=1/[\s^2^(Fo^2^)+(0.1189P)^2^+0.0000P] where P=(Fo^2^+2Fc^2^)/3'
_refine_ls_weighting_scheme calc
_refine_ls_wR_factor_gt 0.1748
_refine_ls_wR_factor_ref 0.1883
_reflns_number_gt 5000
_reflns_number_total 6644
_reflns_threshold_expression >2sigma(I)
_cod_data_source_file c3dt53349b1.cif
_cod_data_source_block 1
_cod_depositor_comments
;
The following automatic conversions were performed:

'_symmetry_cell_setting' value 'Monoclinic' changed to 'monoclinic'
according to
/usr/data/users/saulius/crontab/automatic-downloads/current/RSC/lib/dictionaries/cif_core.dic
dictionary named 'cif_core.dic' version 2.4.2 from 2011-04-26.

Automatic conversion script
Id: cif_fix_values 2281 2013-09-26 08:29:07Z andrius 
;
_cod_original_sg_symbol_H-M P2(1)
_cod_database_code 7030013

loop_
_symmetry_equiv_pos_as_xyz
'x, y, z'
'-x, y+1/2, -z'

loop_
_atom_site_label
_atom_site_type_symbol
_atom_site_fract_x
_atom_site_fract_y
_atom_site_fract_z
_atom_site_U_iso_or_equiv
_atom_site_adp_type
_atom_site_occupancy
_atom_site_symmetry_multiplicity
_atom_site_calc_flag
_atom_site_refinement_flags
Ni1 Ni 0.08368(7) 0.24749(4) 0.37684(5) 0.0517(2) Uani 1 1 d .
C7 C -0.2454(6) 0.2488(4) 0.3827(4) 0.0561(11) Uani 1 1 d .
N1 N -0.0759(5) 0.3204(3) 0.2752(4) 0.0523(10) Uani 1 1 d .
O4 O 0.0248(6) 0.1488(3) 0.2835(5) 0.0795(13) Uani 1 1 d .
C8 C -0.3887(6) 0.2360(4) 0.4138(6) 0.0680(16) Uani 1 1 d .
H8A H -0.4783 0.2497 0.3648 0.082 Uiso 1 1 calc R
O3 O 0.2129(5) 0.1734(3) 0.4821(4) 0.0733(13) Uani 1 1 d .
C21 C 0.1956(8) 0.1028(3) 0.4372(7) 0.0703(15) Uani 1 1 d U
N12 N 0.1449(6) 0.3476(3) 0.4660(4) 0.0544(11) Uani 1 1 d .
C2 C 0.1094(9) 0.4821(4) 0.4617(6) 0.0699(16) Uani 1 1 d .
H2A H 0.0563 0.5249 0.4291 0.084 Uiso 1 1 calc R
C1 C 0.0649(7) 0.4092(3) 0.4235(5) 0.0563(14) Uani 1 1 d .
N3 N -0.1135(5) 0.2291(2) 0.4517(4) 0.0591(12) Uani 1 1 d .
C3 C 0.2342(12) 0.4904(5) 0.5491(7) 0.096(3) Uani 1 1 d .
H3A H 0.2633 0.5386 0.5783 0.115 Uiso 1 1 calc R
C5 C 0.2670(8) 0.3560(4) 0.5469(6) 0.0730(17) Uani 1 1 d .
H12A H 0.3232 0.3129 0.5745 0.088 Uiso 1 1 calc R
C27 C 0.0962(9) 0.0936(4) 0.3305(7) 0.0730(15) Uani 1 1 d U
C6 C -0.0793(7) 0.3935(3) 0.3402(5) 0.0602(14) Uani 1 1 d .
H6A H -0.1652 0.3920 0.3824 0.072 Uiso 1 1 calc R
H6B H -0.0969 0.4354 0.2856 0.072 Uiso 1 1 calc R
C12 C -0.2257(7) 0.2814(4) 0.2674(5) 0.0666(15) Uani 1 1 d .
H12B H -0.2321 0.2405 0.2110 0.080 Uiso 1 1 calc R
H12C H -0.3078 0.3176 0.2421 0.080 Uiso 1 1 calc R
C13 C -0.0369(7) 0.3396(3) 0.1595(5) 0.0599(14) Uani 1 1 d .
H13A H 0.0566 0.3699 0.1699 0.072 Uiso 1 1 calc R
H13B H -0.1186 0.3708 0.1178 0.072 Uiso 1 1 calc R
C4 C 0.3133(10) 0.4272(5) 0.5915(6) 0.085(2) Uani 1 1 d .
H21A H 0.3977 0.4316 0.6499 0.102 Uiso 1 1 calc R
O5 O 0.2535(8) -0.0323(3) 0.4415(6) 0.1086(18) Uani 1 1 d U
C29 C 0.0710(12) 0.0151(4) 0.2801(8) 0.095(3) Uani 1 1 d .
C22 C 0.2726(10) 0.0398(4) 0.4954(8) 0.0920(17) Uani 1 1 d U
O1 O 0.2571(4) 0.2736(2) 0.2834(3) 0.0602(10) Uani 1 1 d .
C15 C 0.1320(7) 0.2333(4) 0.0967(5) 0.0626(16) Uani 1 1 d .
C20 C 0.2726(7) 0.2598(5) 0.1802(5) 0.0726(18) Uani 1 1 d .
C14 C -0.0143(7) 0.2689(3) 0.0874(5) 0.0626(15) Uani 1 1 d .
C16 C 0.1506(8) 0.1713(4) 0.0252(6) 0.0724(17) Uani 1 1 d .
H16A H 0.2463 0.1487 0.0264 0.087 Uiso 1 1 calc R
C17 C 0.0211(8) 0.1442(4) -0.0482(5) 0.0673(16) Uani 1 1 d .
C18 C -0.1177(9) 0.1760(5) -0.0569(6) 0.082(2) Uani 1 1 d .
H18A H -0.2007 0.1557 -0.1067 0.098 Uiso 1 1 calc R
C28 C 0.1434(17) -0.0427(5) 0.3341(10) 0.126(3) Uani 1 1 d U
O2 O 0.3899(5) 0.2687(4) 0.1400(4) 0.106(2) Uani 1 1 d .
O7 O 0.1581(9) 0.0364(5) -0.0954(7) 0.140(3) Uani 1 1 d .
N4 N 0.0402(11) 0.0741(5) -0.1179(6) 0.099(2) Uani 1 1 d .
O6 O -0.0613(10) 0.0580(6) -0.1924(8) 0.169(4) Uani 1 1 d .
C10 C -0.2627(8) 0.1802(4) 0.5889(6) 0.0724(17) Uani 1 1 d .
H10A H -0.2665 0.1545 0.6577 0.087 Uiso 1 1 calc R
C9 C -0.3947(8) 0.2027(4) 0.5189(7) 0.0780(18) Uani 1 1 d .
H9A H -0.4892 0.1953 0.5428 0.094 Uiso 1 1 calc R
C11 C -0.1244(8) 0.1966(3) 0.5546(5) 0.0668(16) Uani 1 1 d .
H11A H -0.0343 0.1848 0.6043 0.080 Uiso 1 1 calc R
C19 C -0.1366(7) 0.2414(5) 0.0110(5) 0.0757(16) Uani 1 1 d .
H19A H -0.2317 0.2656 0.0039 0.091 Uiso 1 1 calc R
C26 C -0.0245(14) 0.0007(5) 0.1804(8) 0.115(4) Uani 1 1 d U
H26A H -0.0760 0.0405 0.1377 0.138 Uiso 1 1 calc R
C30 C 0.3703(6) 0.0350(4) 0.6020(5) 0.101(2) Uani 1 1 d GU
C31 C 0.3728(7) 0.0931(3) 0.6832(6) 0.104(2) Uani 1 1 d GU
H31A H 0.3138 0.1370 0.6655 0.125 Uiso 1 1 calc R
C32 C 0.4634(9) 0.0856(5) 0.7911(6) 0.159(5) Uani 1 1 d G
H32A H 0.4650 0.1245 0.8455 0.191 Uiso 1 1 calc R
C33 C 0.5515(7) 0.0200(6) 0.8176(7) 0.167(6) Uani 1 1 d GU
H33A H 0.6121 0.0150 0.8898 0.201 Uiso 1 1 calc R
C34 C 0.5490(7) -0.0380(5) 0.7364(9) 0.155(6) Uani 1 1 d GU
H34A H 0.6080 -0.0819 0.7541 0.186 Uiso 1 1 calc R
C35 C 0.4584(8) -0.0305(3) 0.6285(8) 0.148(5) Uani 1 1 d GU
H35A H 0.4568 -0.0694 0.5741 0.177 Uiso 1 1 calc R
C23 C 0.119(2) -0.1182(5) 0.2979(12) 0.151(5) Uani 1 1 d U
H23A H 0.1690 -0.1572 0.3432 0.182 Uiso 1 1 calc R
C24 C 0.027(2) -0.1361(7) 0.2012(15) 0.177(6) Uani 1 1 d U
H24A H 0.0134 -0.1866 0.1764 0.213 Uiso 1 1 calc R
C25 C -0.045(2) -0.0786(10) 0.1411(13) 0.161(6) Uani 1 1 d U
H25A H -0.1101 -0.0891 0.0723 0.194 Uiso 1 1 calc R
O9 O 0.4773(19) 0.2892(18) -0.0816(18) 0.236(12) Uani 0.50 1 d PU
O8 O 0.546(3) 0.0925(13) 0.171(2) 0.254(13) Uani 0.50 1 d PU

loop_
_atom_site_aniso_label
_atom_site_aniso_U_11
_atom_site_aniso_U_22
_atom_site_aniso_U_33
_atom_site_aniso_U_23
_atom_site_aniso_U_13
_atom_site_aniso_U_12
Ni1 0.0545(3) 0.0362(3) 0.0639(4) 0.0005(3) 0.0085(2) 0.0035(3)
C7 0.061(3) 0.047(3) 0.060(3) -0.006(3) 0.009(2) 0.007(3)
N1 0.055(3) 0.047(3) 0.055(3) -0.0002(19) 0.011(2) -0.001(2)
O4 0.099(3) 0.043(3) 0.103(3) -0.015(2) 0.036(3) -0.008(2)
C8 0.054(3) 0.063(4) 0.089(4) 0.004(3) 0.016(3) 0.003(3)
O3 0.064(3) 0.055(3) 0.102(4) 0.021(2) 0.016(2) 0.013(2)
C21 0.076(4) 0.039(3) 0.109(4) 0.027(3) 0.053(3) 0.014(3)
N12 0.069(3) 0.044(3) 0.049(3) 0.000(2) 0.005(2) -0.002(2)
C2 0.094(5) 0.049(3) 0.069(4) -0.004(3) 0.019(4) -0.002(3)
C1 0.084(4) 0.038(3) 0.048(3) 0.003(2) 0.013(3) 0.012(3)
N3 0.061(3) 0.049(3) 0.068(3) 0.002(2) 0.014(2) 0.006(2)
C3 0.136(7) 0.064(5) 0.089(5) -0.029(4) 0.019(5) -0.026(5)
C5 0.076(4) 0.075(5) 0.066(4) -0.002(3) 0.006(3) -0.008(3)
C27 0.100(5) 0.044(4) 0.086(4) 0.001(3) 0.050(3) -0.011(3)
C6 0.067(3) 0.046(3) 0.070(4) 0.001(2) 0.017(3) 0.010(3)
C12 0.056(3) 0.076(4) 0.067(3) -0.001(3) 0.006(3) -0.001(3)
C13 0.065(3) 0.058(3) 0.056(3) 0.007(3) 0.008(3) 0.005(3)
C4 0.102(6) 0.082(5) 0.061(4) -0.010(3) -0.022(4) -0.012(4)
O5 0.159(5) 0.039(2) 0.150(4) 0.031(2) 0.092(4) 0.035(3)
C29 0.154(8) 0.050(4) 0.100(6) 0.000(4) 0.077(6) -0.007(4)
C22 0.097(5) 0.057(3) 0.134(5) 0.038(3) 0.055(3) 0.024(3)
O1 0.057(2) 0.059(2) 0.064(2) -0.0075(17) 0.0084(18) -0.0022(16)
C15 0.068(3) 0.057(4) 0.065(3) -0.013(3) 0.019(3) -0.015(3)
C20 0.069(3) 0.077(5) 0.075(4) -0.014(3) 0.021(3) -0.005(3)
C14 0.070(4) 0.058(4) 0.060(3) 0.002(2) 0.011(3) -0.004(3)
C16 0.076(4) 0.076(4) 0.068(4) -0.018(3) 0.022(3) -0.009(3)
C17 0.077(4) 0.071(4) 0.052(3) -0.015(3) 0.007(3) -0.007(3)
C18 0.086(5) 0.099(6) 0.058(4) -0.019(3) 0.004(3) -0.028(4)
C28 0.209(10) 0.059(5) 0.136(6) -0.001(5) 0.107(5) 0.002(6)
O2 0.072(3) 0.159(7) 0.094(3) -0.042(3) 0.036(3) -0.043(3)
O7 0.111(5) 0.149(7) 0.161(7) -0.086(6) 0.029(5) -0.016(5)
N4 0.113(5) 0.116(7) 0.070(4) -0.039(4) 0.018(4) -0.039(5)
O6 0.153(6) 0.176(8) 0.157(7) -0.111(6) -0.041(6) 0.012(5)
C10 0.082(4) 0.063(4) 0.079(4) 0.010(3) 0.033(4) 0.002(3)
C9 0.072(4) 0.067(4) 0.101(5) 0.008(4) 0.029(4) -0.002(3)
C11 0.081(4) 0.049(3) 0.071(4) 0.011(3) 0.014(3) 0.009(3)
C19 0.075(3) 0.090(5) 0.058(3) -0.004(4) -0.001(3) -0.005(4)
C26 0.187(10) 0.077(6) 0.094(6) -0.029(5) 0.057(6) -0.051(6)
C30 0.054(3) 0.099(5) 0.158(5) 0.068(3) 0.042(3) 0.017(4)
C31 0.085(5) 0.114(6) 0.113(5) 0.072(3) 0.014(5) 0.008(5)
C32 0.132(9) 0.168(13) 0.175(11) 0.079(10) 0.016(9) -0.042(9)
C33 0.114(8) 0.154(12) 0.216(13) 0.117(11) -0.026(9) -0.015(8)
C34 0.082(6) 0.112(9) 0.266(16) 0.088(10) 0.013(8) 0.008(6)
C35 0.088(6) 0.120(9) 0.247(13) 0.092(9) 0.062(8) 0.032(6)
C23 0.285(15) 0.048(5) 0.144(9) -0.009(5) 0.102(10) 0.005(7)
C24 0.338(19) 0.068(7) 0.152(11) -0.025(7) 0.119(12) -0.023(10)
C25 0.248(16) 0.115(11) 0.136(10) -0.023(8) 0.078(10) -0.027(10)
O9 0.123(11) 0.41(3) 0.195(15) -0.050(19) 0.098(12) 0.007(15)
O8 0.205(17) 0.157(16) 0.33(2) -0.069(16) -0.163(17) 0.098(14)

loop_
_atom_type_symbol
_atom_type_description
_atom_type_scat_dispersion_real
_atom_type_scat_dispersion_imag
_atom_type_scat_source
C C 0.0033 0.0016 'International Tables Vol C Tables 4.2.6.8 and 6.1.1.4'
H H 0.0000 0.0000 'International Tables Vol C Tables 4.2.6.8 and 6.1.1.4'
N N 0.0061 0.0033 'International Tables Vol C Tables 4.2.6.8 and 6.1.1.4'
O O 0.0106 0.0060 'International Tables Vol C Tables 4.2.6.8 and 6.1.1.4'
Ni Ni 0.3393 1.1124 'International Tables Vol C Tables 4.2.6.8 and 6.1.1.4'

loop_
_geom_angle_atom_site_label_1
_geom_angle_atom_site_label_2
_geom_angle_atom_site_label_3
_geom_angle
O3 Ni1 O4 81.9(2)
O3 Ni1 N12 99.0(2)
O4 Ni1 N12 178.3(2)
O3 Ni1 O1 94.26(17)
O4 Ni1 O1 92.63(17)
N12 Ni1 O1 85.88(17)
O3 Ni1 N3 93.97(18)
O4 Ni1 N3 86.60(19)
N12 Ni1 N3 94.76(19)
O1 Ni1 N3 171.54(17)
O3 Ni1 N1 172.82(19)
O4 Ni1 N1 96.6(2)
N12 Ni1 N1 82.69(18)
O1 Ni1 N1 92.81(17)
N3 Ni1 N1 78.93(18)
N3 C7 C8 122.2(5)
N3 C7 C12 115.1(4)
C8 C7 C12 122.7(5)
C12 N1 C6 109.6(5)
C12 N1 C13 112.5(5)
C6 N1 C13 107.5(4)
C12 N1 Ni1 105.3(4)
C6 N1 Ni1 107.0(3)
C13 N1 Ni1 114.8(3)
C27 O4 Ni1 110.4(5)
C9 C8 C7 118.2(6)
C21 O3 Ni1 109.4(4)
O3 C21 C22 120.7(8)
O3 C21 C27 117.8(5)
C22 C21 C27 121.4(7)
C5 N12 C1 119.9(5)
C5 N12 Ni1 125.0(4)
C1 N12 Ni1 114.3(4)
C3 C2 C1 119.0(7)
N12 C1 C2 120.9(6)
N12 C1 C6 115.9(5)
C2 C1 C6 123.1(5)
C7 N3 C11 117.7(5)
C7 N3 Ni1 113.7(3)
C11 N3 Ni1 128.5(4)
C4 C3 C2 119.1(7)
N12 C5 C4 121.8(7)
O4 C27 C21 120.4(6)
O4 C27 C29 120.5(8)
C21 C27 C29 119.0(7)
N1 C6 C1 114.0(5)
N1 C12 C7 110.6(5)
N1 C13 C14 113.1(5)
C3 C4 C5 119.3(7)
C22 O5 C28 120.7(6)
C28 C29 C26 117.8(9)
C28 C29 C27 119.2(10)
C26 C29 C27 123.0(8)
C30 C22 O5 111.1(6)
C30 C22 C21 131.1(8)
O5 C22 C21 117.8(8)
C20 O1 Ni1 132.0(4)
C16 C15 C14 119.1(6)
C16 C15 C20 117.5(6)
C14 C15 C20 123.4(5)
O2 C20 O1 125.4(6)
O2 C20 C15 116.4(5)
O1 C20 C15 118.2(5)
C19 C14 C15 120.3(6)
C19 C14 C13 119.1(6)
C15 C14 C13 120.6(5)
C17 C16 C15 118.1(6)
C18 C17 C16 123.7(6)
C18 C17 N4 118.8(7)
C16 C17 N4 117.5(7)
C17 C18 C19 118.8(6)
C29 C28 C23 123.1(14)
C29 C28 O5 121.6(8)
C23 C28 O5 115.2(11)
O6 N4 O7 123.2(8)
O6 N4 C17 117.5(9)
O7 N4 C17 119.2(7)
C9 C10 C11 118.2(6)
C10 C9 C8 120.6(6)
N3 C11 C10 122.9(6)
C14 C19 C18 119.9(7)
C29 C26 C25 118.5(12)
C31 C30 C35 120.0
C31 C30 C22 120.6(6)
C35 C30 C22 119.3(6)
C32 C31 C30 120.0
C31 C32 C33 120.0
C34 C33 C32 120.0
C33 C34 C35 120.0
C34 C35 C30 120.0
C24 C23 C28 122.0(13)
C23 C24 C25 116.9(12)
C24 C25 C26 121.6(15)

loop_
_geom_bond_atom_site_label_1
_geom_bond_atom_site_label_2
_geom_bond_distance
Ni1 O3 2.011(4)
Ni1 O4 2.062(5)
Ni1 N12 2.064(5)
Ni1 O1 2.071(4)
Ni1 N3 2.095(5)
Ni1 N1 2.117(5)
C7 N3 1.350(7)
C7 C8 1.389(8)
C7 C12 1.504(8)
N1 C12 1.474(8)
N1 C6 1.490(7)
N1 C13 1.492(7)
O4 C27 1.231(9)
C8 C9 1.374(9)
O3 C21 1.339(9)
C21 C22 1.409(9)
C21 C27 1.417(10)
N12 C5 1.323(8)
N12 C1 1.338(7)
C2 C3 1.386(11)
C2 C1 1.384(8)
C1 C6 1.498(9)
N3 C11 1.353(7)
C3 C4 1.356(12)
C5 C4 1.384(10)
C27 C29 1.496(10)
C13 C14 1.528(8)
O5 C22 1.407(11)
O5 C28 1.473(15)
C29 C28 1.302(14)
C29 C26 1.350(14)
C22 C30 1.402(11)
O1 C20 1.264(7)
C15 C16 1.395(8)
C15 C14 1.419(8)
C15 C20 1.523(8)
C20 O2 1.213(7)
C14 C19 1.373(9)
C16 C17 1.396(9)
C17 C18 1.332(10)
C17 N4 1.497(10)
C18 C19 1.418(11)
C28 C23 1.390(14)
O7 N4 1.222(11)
N4 O6 1.179(9)
C10 C9 1.368(10)
C10 C11 1.374(9)
C26 C25 1.462(17)
C30 C31 1.3900
C30 C35 1.3900
C31 C32 1.3900
C32 C33 1.3900
C33 C34 1.3900
C34 C35 1.3900
C23 C24 1.32(2)
C24 C25 1.33(2)
